data_7047223
loop_
_publ_author_name
'Otang, Mathew E.'
'Josephson, David'
'Duppong, Todd'
'Stahl, Lothar'

_publ_section_title
;
 The chameleonic reactivity of dilithio
 bis(alkylamido)cyclodiphosph(iii)azanes with chlorophosphines.
;
_journal_issue 33
_journal_name_full 'Dalton transactions (Cambridge, England : 2003)'
_journal_page_first 11625
_journal_page_last 11635
_journal_paper_doi 10.1039/c8dt02087f
_journal_volume 47
_journal_year 2018
_chemical_formula_moiety 'C40 H60 N4 P4, 0.5(C7 H8)'
_chemical_formula_sum 'C43.5 H60 N4 P4'
_chemical_formula_weight 762.83
_chemical_melting_point 453
_chemical_properties_physical Air-sensitive,Moisture-sensitive
_space_group_crystal_system triclinic
_space_group_IT_number 2
_space_group_name_Hall '-P 1'
_space_group_name_H-M_alt 'P -1'
_symmetry_space_group_name_Hall '-P 1'
_symmetry_space_group_name_H-M 'P -1'
_atom_sites_solution_hydrogens geom
_atom_sites_solution_primary direct
_audit_creation_date 2018-05-13
_audit_creation_method
;
Olex2 1.2
(compiled 2018.04.26 svn.r3504 for OlexSys, GUI svn.r5492)
;
_audit_update_record
;
2018-05-14 deposited with the CCDC.
2018-08-07 downloaded from the CCDC.
;
_cell_angle_alpha 97.9385(14)
_cell_angle_beta 92.7290(15)
_cell_angle_gamma 102.0334(15)
_cell_formula_units_Z 2
_cell_length_a 9.6038(3)
_cell_length_b 13.3765(3)
_cell_length_c 16.9285(4)
_cell_measurement_reflns_used 9936
_cell_measurement_temperature 100.04
_cell_measurement_theta_max 27.49
_cell_measurement_theta_min 2.39
_cell_volume 2099.99(10)
_computing_molecular_graphics 'Olex2 (Dolomanov et al., 2009)'
_computing_publication_material 'Olex2 (Dolomanov et al., 2009)'
_computing_structure_refinement 'XL (Sheldrick, 2008)'
_computing_structure_solution 'XS (Sheldrick, 2008)'
_diffrn_ambient_temperature 100.04
_diffrn_measured_fraction_theta_full 0.999
_diffrn_measured_fraction_theta_max 0.993
_diffrn_measurement_device_type 'Bruker APEX-II CCD'
_diffrn_measurement_method '\f and \w scans'
_diffrn_radiation_type MoK\a
_diffrn_radiation_wavelength 0.71073
_diffrn_reflns_av_R_equivalents 0.0480
_diffrn_reflns_av_unetI/netI 0.0468
_diffrn_reflns_Laue_measured_fraction_full 0.999
_diffrn_reflns_Laue_measured_fraction_max 0.993
_diffrn_reflns_limit_h_max 12
_diffrn_reflns_limit_h_min -12
_diffrn_reflns_limit_k_max 17
_diffrn_reflns_limit_k_min -17
_diffrn_reflns_limit_l_max 21
_diffrn_reflns_limit_l_min -22
_diffrn_reflns_number 35470
_diffrn_reflns_point_group_measured_fraction_full 0.999
_diffrn_reflns_point_group_measured_fraction_max 0.993
_diffrn_reflns_theta_full 26.000
_diffrn_reflns_theta_max 27.572
_diffrn_reflns_theta_min 1.839
_diffrn_standards_number 0
_exptl_absorpt_coefficient_mu 0.215
_exptl_absorpt_correction_T_max 0.7456
_exptl_absorpt_correction_T_min 0.7098
_exptl_absorpt_correction_type multi-scan
_exptl_absorpt_process_details SADABS
_exptl_crystal_colour 'clear light colourless'
_exptl_crystal_colour_lustre clear
_exptl_crystal_colour_modifier light
_exptl_crystal_colour_primary colourless
_exptl_crystal_density_diffrn 1.206
_exptl_crystal_description needle
_exptl_crystal_F_000 818
_exptl_crystal_recrystallization_method 'Re-crystallisation from solvent: toluene'
_exptl_crystal_size_max 0.28
_exptl_crystal_size_mid 0.11
_exptl_crystal_size_min 0.056
_refine_diff_density_max 1.059
_refine_diff_density_min -0.792
_refine_diff_density_rms 0.064
_refine_ls_extinction_method none
_refine_ls_goodness_of_fit_ref 1.053
_refine_ls_hydrogen_treatment constr
_refine_ls_matrix_type full
_refine_ls_number_parameters 514
_refine_ls_number_reflns 9670
_refine_ls_number_restraints 54
_refine_ls_restrained_S_all 1.051
_refine_ls_R_factor_all 0.0671
_refine_ls_R_factor_gt 0.0483
_refine_ls_shift/su_max 0.000
_refine_ls_shift/su_mean 0.000
_refine_ls_structure_factor_coef Fsqd
_refine_ls_weighting_details 'w=1/[\s^2^(Fo^2^)+(0.0403P)^2^+1.7373P] where P=(Fo^2^+2Fc^2^)/3'
_refine_ls_weighting_scheme calc
_refine_ls_wR_factor_gt 0.1067
_refine_ls_wR_factor_ref 0.1202
_reflns_Friedel_coverage 0.000
_reflns_number_gt 7532
_reflns_number_total 9670
_reflns_threshold_expression 'I > 2\s(I)'
_cod_data_source_file c8dt02087f2.cif
_cod_data_source_block mat42_0m
_cod_depositor_comments 'Adding full bibliography for 7047223--7047227.cif.'
_cod_original_formula_sum 'C43.50 H60 N4 P4'
_cod_database_code 7047223
_shelx_shelxl_version_number 2014/7
_shelx_space_group_comment
;
The symmetry employed for this shelxl refinement is uniquely defined
by the following loop, which should always be used as a source of
symmetry information in preference to the above space-group names.
They are only intended as comments.
;
_shelx_estimated_absorpt_t_max 0.988
_shelx_estimated_absorpt_t_min 0.942
_olex2_refinement_description
;
1. Fixed Uiso
 At 1.2 times of:
  All C(H) groups
 At 1.5 times of:
  All C(H,H,H) groups
2. Rigid bond restraints
 C1, C2, C3, C4, C5, C6
 with sigma for 1-2 distances of 0.01 and sigma for 1-3 distances of 0.01
3. Uiso/Uaniso restraints and constraints
C1 \\sim C2 \\sim C3 \\sim C4 \\sim C5 \\sim C6: within 1.7A with sigma of 0.04
and sigma for terminal atoms of 0.08
C7 \\sim C1 \\sim C6 \\sim C5 \\sim C4 \\sim C3 \\sim C2: within 2A with sigma
of 0.04 and sigma for terminal atoms of 0.08
4. Others
 Sof(P0AA)=1-FVAR(1)
 Sof(P4A)=Sof(H75)=FVAR(1)
 Fixed Sof: C1(0.5) C2(0.5) H2A(0.5) C3(0.5) H3(0.5) C4(0.5) H4(0.5) C5(0.5)
 H5(0.5) C6(0.5) H6(0.5) C7(0.5) H7A(0.5) H7B(0.5) H7C(0.5)
5.a Aromatic/amide H refined with riding coordinates:
 C51(H51), C52(H52), C53(H53), C54(H54), C55(H55), C61(H61), C62(H62),
 C63(H63), C64(H64), C65(H65), C71(H71), C72(H72), C73(H73), C74(H74), C75(H75),
  C81(H81), C82(H82), C83(H83), C84(H84), C85(H85), C2(H2A), C3(H3), C4(H4),
 C5(H5), C6(H6)
5.b Idealised Me refined as rotating group:
 C11(H11A,H11B,H11C), C12(H12A,H12B,H12C), C13(H13A,H13B,H13C), C21(H21A,H21B,
 H21C), C22(H22A,H22B,H22C), C23(H23A,H23B,H23C), C31(H31A,H31B,H31C), C32(H32A,
 H32B,H32C), C33(H33A,H33B,H33C), C41(H41A,H41B,H41C), C42(H42A,H42B,H42C),
 C43(H43A,H43B,H43C), C7(H7A,H7B,H7C)
;
_olex2_submission_special_instructions 'No special instructions were received'

loop_
_space_group_symop_operation_xyz
'x, y, z'
'-x, -y, -z'

loop_
_atom_site_label
_atom_site_type_symbol
_atom_site_fract_x
_atom_site_fract_y
_atom_site_fract_z
_atom_site_U_iso_or_equiv
_atom_site_adp_type
_atom_site_occupancy
_atom_site_site_symmetry_order
_atom_site_calc_flag
_atom_site_refinement_flags_posn
_atom_site_refinement_flags_adp
_atom_site_refinement_flags_occupancy
_atom_site_disorder_assembly
_atom_site_disorder_group
P1 P 0.82157(5) 0.43164(4) 0.25319(3) 0.01869(12) Uani 1 1 d . . . . .
P2 P 0.91205(6) 0.62906(4) 0.26755(3) 0.02122(12) Uani 1 1 d . . . . .
P3 P 0.93488(5) 0.39938(4) 0.36202(3) 0.02007(12) Uani 1 1 d . . . . .
P4A P 0.94327(6) 0.84367(4) 0.24387(3) 0.01962(16) Uani 0.9227(19) 1 d . . P A 1
N1 N 0.94469(17) 0.51744(12) 0.21279(10) 0.0190(3) Uani 1 1 d . . . . .
N2 N 0.76173(17) 0.54002(12) 0.28686(10) 0.0192(3) Uani 1 1 d . . . . .
N3 N 0.73141(18) 0.33028(13) 0.20904(10) 0.0234(4) Uani 1 1 d . . . . .
N4 N 0.86660(18) 0.71253(13) 0.20812(11) 0.0233(4) Uani 1 1 d . . . . .
C10 C 1.0831(2) 0.50876(15) 0.17895(12) 0.0209(4) Uani 1 1 d . . . . .
C11 C 1.0803(2) 0.39615(16) 0.14607(14) 0.0289(5) Uani 1 1 d . . . . .
H11A H 1.0637 0.3541 0.1891 0.043 Uiso 1 1 calc GR . . . .
H11B H 1.1720 0.3911 0.1246 0.043 Uiso 1 1 calc GR . . . .
H11C H 1.0033 0.3710 0.1034 0.043 Uiso 1 1 calc GR . . . .
C12 C 1.2077(2) 0.55133(17) 0.24237(13) 0.0275(5) Uani 1 1 d . . . . .
H12A H 1.2132 0.6251 0.2597 0.041 Uiso 1 1 calc GR . . . .
H12B H 1.2969 0.5419 0.2198 0.041 Uiso 1 1 calc GR . . . .
H12C H 1.1928 0.5143 0.2884 0.041 Uiso 1 1 calc GR . . . .
C13 C 1.1031(3) 0.57182(18) 0.10985(14) 0.0305(5) Uani 1 1 d . . . . .
H13A H 1.0234 0.5452 0.0689 0.046 Uiso 1 1 calc GR . . . .
H13B H 1.1930 0.5661 0.0865 0.046 Uiso 1 1 calc GR . . . .
H13C H 1.1055 0.6445 0.1299 0.046 Uiso 1 1 calc GR . . . .
C20 C 0.6625(2) 0.55921(15) 0.35006(13) 0.0231(4) Uani 1 1 d . . . . .
C21 C 0.6005(2) 0.65157(16) 0.33388(15) 0.0297(5) Uani 1 1 d . . . . .
H21A H 0.6780 0.7130 0.3373 0.045 Uiso 1 1 calc GR . . . .
H21B H 0.5330 0.6642 0.3738 0.045 Uiso 1 1 calc GR . . . .
H21C H 0.5508 0.6367 0.2803 0.045 Uiso 1 1 calc GR . . . .
C22 C 0.7384(2) 0.58228(17) 0.43418(13) 0.0278(5) Uani 1 1 d . . . . .
H22A H 0.7663 0.5199 0.4476 0.042 Uiso 1 1 calc GR . . . .
H22B H 0.6737 0.6040 0.4729 0.042 Uiso 1 1 calc GR . . . .
H22C H 0.8237 0.6377 0.4360 0.042 Uiso 1 1 calc GR . . . .
C23 C 0.5396(2) 0.46546(17) 0.34422(15) 0.0302(5) Uani 1 1 d . . . . .
H23A H 0.4867 0.4543 0.2917 0.045 Uiso 1 1 calc GR . . . .
H23B H 0.4756 0.4774 0.3862 0.045 Uiso 1 1 calc GR . . . .
H23C H 0.5774 0.4043 0.3510 0.045 Uiso 1 1 calc GR . . . .
C30 C 0.6322(2) 0.28262(17) 0.13919(14) 0.0298(5) Uani 1 1 d . . . . .
C31 C 0.4964(3) 0.32561(19) 0.13830(16) 0.0391(6) Uani 1 1 d . . . . .
H31A H 0.4496 0.3157 0.1877 0.059 Uiso 1 1 calc GR . . . .
H31B H 0.4313 0.2891 0.0922 0.059 Uiso 1 1 calc GR . . . .
H31C H 0.5214 0.3996 0.1344 0.059 Uiso 1 1 calc GR . . . .
C32 C 0.5868(3) 0.16688(18) 0.14524(17) 0.0425(6) Uani 1 1 d . . . . .
H32A H 0.6718 0.1375 0.1490 0.064 Uiso 1 1 calc GR . . . .
H32B H 0.5251 0.1311 0.0976 0.064 Uiso 1 1 calc GR . . . .
H32C H 0.5344 0.1582 0.1930 0.064 Uiso 1 1 calc GR . . . .
C33 C 0.7038(3) 0.29498(19) 0.06099(14) 0.0398(6) Uani 1 1 d . . . . .
H33A H 0.7353 0.3687 0.0575 0.060 Uiso 1 1 calc GR . . . .
H33B H 0.6353 0.2615 0.0155 0.060 Uiso 1 1 calc GR . . . .
H33C H 0.7865 0.2626 0.0601 0.060 Uiso 1 1 calc GR . . . .
C40 C 0.7668(2) 0.69841(17) 0.13226(14) 0.0295(5) Uani 1 1 d . . . . .
C41 C 0.8532(3) 0.73592(19) 0.06400(14) 0.0356(5) Uani 1 1 d . . . . .
H41A H 0.7894 0.7263 0.0153 0.053 Uiso 1 1 calc GR . . . .
H41B H 0.9270 0.6960 0.0542 0.053 Uiso 1 1 calc GR . . . .
H41C H 0.8983 0.8094 0.0788 0.053 Uiso 1 1 calc GR . . . .
C42 C 0.6525(3) 0.76134(19) 0.14617(16) 0.0378(6) Uani 1 1 d . . . . .
H42A H 0.5874 0.7495 0.0978 0.057 Uiso 1 1 calc GR . . . .
H42B H 0.6980 0.8350 0.1586 0.057 Uiso 1 1 calc GR . . . .
H42C H 0.5987 0.7400 0.1910 0.057 Uiso 1 1 calc GR . . . .
C43 C 0.6949(3) 0.58484(19) 0.10865(17) 0.0431(7) Uani 1 1 d . . . . .
H43A H 0.6379 0.5612 0.1517 0.065 Uiso 1 1 calc GR . . . .
H43B H 0.7679 0.5440 0.0995 0.065 Uiso 1 1 calc GR . . . .
H43C H 0.6326 0.5761 0.0595 0.065 Uiso 1 1 calc GR . . . .
C50 C 0.7947(2) 0.32106(15) 0.41255(13) 0.0227(4) Uani 1 1 d . . . . .
C51 C 0.8086(2) 0.34036(16) 0.49629(13) 0.0271(5) Uani 1 1 d . . . . .
H51 H 0.8861 0.3919 0.5231 0.033 Uiso 1 1 calc R . . . .
C52 C 0.7103(3) 0.28511(18) 0.54082(15) 0.0330(5) Uani 1 1 d . . . . .
H52 H 0.7219 0.2982 0.5976 0.040 Uiso 1 1 calc R . . . .
C53 C 0.5952(2) 0.21071(18) 0.50213(15) 0.0329(5) Uani 1 1 d . . . . .
H53 H 0.5261 0.1745 0.5323 0.039 Uiso 1 1 calc R . . . .
C54 C 0.5818(2) 0.18977(16) 0.41919(14) 0.0285(5) Uani 1 1 d . . . . .
H54 H 0.5043 0.1380 0.3927 0.034 Uiso 1 1 calc R . . . .
C55 C 0.6808(2) 0.24380(16) 0.37450(14) 0.0251(4) Uani 1 1 d . . . . .
H55 H 0.6711 0.2282 0.3178 0.030 Uiso 1 1 calc R . . . .
C60 C 1.0319(2) 0.29913(15) 0.32696(12) 0.0214(4) Uani 1 1 d . . . . .
C61 C 1.1775(2) 0.32158(16) 0.35056(13) 0.0243(4) Uani 1 1 d . . . . .
H61 H 1.2207 0.3872 0.3803 0.029 Uiso 1 1 calc R . . . .
C62 C 1.2599(2) 0.24944(17) 0.33124(15) 0.0311(5) Uani 1 1 d . . . . .
H62 H 1.3590 0.2658 0.3477 0.037 Uiso 1 1 calc R . . . .
C63 C 1.1981(2) 0.15363(17) 0.28807(15) 0.0311(5) Uani 1 1 d . . . . .
H63 H 1.2546 0.1042 0.2747 0.037 Uiso 1 1 calc R . . . .
C64 C 1.0533(2) 0.12986(16) 0.26435(14) 0.0289(5) Uani 1 1 d . . . . .
H64 H 1.0105 0.0639 0.2350 0.035 Uiso 1 1 calc R . . . .
C65 C 0.9711(2) 0.20214(16) 0.28336(14) 0.0262(5) Uani 1 1 d . . . . .
H65 H 0.8721 0.1855 0.2665 0.031 Uiso 1 1 calc R . . . .
C70 C 0.9015(2) 0.87171(16) 0.34853(13) 0.0248(4) Uani 1 1 d . . . . .
C71 C 0.8137(2) 0.94335(17) 0.36225(14) 0.0271(5) Uani 1 1 d . . . . .
H71 H 0.7836 0.9745 0.3192 0.033 Uiso 1 1 calc R . . . .
C72 C 0.7706(2) 0.96915(17) 0.43838(15) 0.0308(5) Uani 1 1 d . . . . .
H72 H 0.7109 1.0174 0.4470 0.037 Uiso 1 1 calc R . . . .
C73 C 0.8145(2) 0.92467(17) 0.50119(14) 0.0313(5) Uani 1 1 d . . . . .
H73 H 0.7833 0.9412 0.5528 0.038 Uiso 1 1 calc R . . . .
C74 C 0.9032(2) 0.85663(17) 0.48939(14) 0.0305(5) Uani 1 1 d . . . . .
H74 H 0.9353 0.8278 0.5333 0.037 Uiso 1 1 calc R . . . .
C75 C 0.9463(2) 0.82979(16) 0.41423(14) 0.0271(5) Uani 1 1 d . . . . .
H75 H 1.0071 0.7822 0.4069 0.032 Uiso 0.9227(19) 1 calc R . P A 1
C80 C 1.1381(2) 0.85774(15) 0.24798(13) 0.0258(5) Uani 1 1 d . . . . .
C81 C 1.2005(3) 0.8603(2) 0.17557(15) 0.0388(6) Uani 1 1 d . . . . .
H81 H 1.1408 0.8440 0.1271 0.047 Uiso 1 1 calc R . . . .
C82 C 1.3462(3) 0.8858(2) 0.17210(17) 0.0462(7) Uani 1 1 d . . . . .
H82 H 1.3859 0.8846 0.1217 0.055 Uiso 1 1 calc R . . . .
C83 C 1.4342(3) 0.91294(19) 0.24138(17) 0.0394(6) Uani 1 1 d . . . . .
H83 H 1.5346 0.9328 0.2388 0.047 Uiso 1 1 calc R . . . .
C84 C 1.3784(2) 0.91166(17) 0.31390(15) 0.0331(5) Uani 1 1 d . . . . .
H84 H 1.4400 0.9291 0.3616 0.040 Uiso 1 1 calc R . . . .
C85 C 1.2300(2) 0.88457(17) 0.31798(14) 0.0299(5) Uani 1 1 d . . . . .
H85 H 1.1915 0.8844 0.3686 0.036 Uiso 1 1 calc R . . . .
C1 C 0.9020(8) 0.9946(6) 1.0007(5) 0.0546(17) Uani 0.5 1 d . U P B -1
C2 C 0.9466(14) 0.9283(12) 0.9428(9) 0.066(3) Uani 0.5 1 d . U P B -1
H2A H 0.8821 0.8801 0.9044 0.079 Uiso 0.5 1 calc R . P B -1
C3 C 1.0902(10) 0.9369(7) 0.9449(5) 0.064(2) Uani 0.5 1 d . U P B -1
H3 H 1.1265 0.8932 0.9057 0.077 Uiso 0.5 1 calc R . P B -1
C4 C 1.1848(12) 1.0037(10) 0.9993(6) 0.063(2) Uani 0.5 1 d . U P B -1
H4 H 1.2833 1.0042 0.9952 0.076 Uiso 0.5 1 calc R . P B -1
C5 C 1.1500(10) 1.0705(6) 1.0596(4) 0.0602(18) Uani 0.5 1 d . U P B -1
H5 H 1.2164 1.1169 1.0982 0.072 Uiso 0.5 1 calc R . P B -1
C6 C 0.9965(13) 1.0602(9) 1.0563(9) 0.050(2) Uani 0.5 1 d . U P B -1
H6 H 0.9593 1.1025 1.0960 0.060 Uiso 0.5 1 calc R . P B -1
C7 C 0.7449(10) 0.9862(10) 1.0021(8) 0.072(3) Uani 0.5 1 d . U P B -1
H7A H 0.6963 0.9437 0.9527 0.108 Uiso 0.5 1 calc GR . P B -1
H7B H 0.7243 1.0554 1.0062 0.108 Uiso 0.5 1 calc GR . P B -1
H7C H 0.7108 0.9541 1.0482 0.108 Uiso 0.5 1 calc GR . P B -1
P0AA P 1.0280(8) 0.7314(5) 0.3411(4) 0.024(2) Uiso 0.0773(19) 1 d . . P A 2

loop_
_atom_site_aniso_label
_atom_site_aniso_U_11
_atom_site_aniso_U_22
_atom_site_aniso_U_33
_atom_site_aniso_U_23
_atom_site_aniso_U_13
_atom_site_aniso_U_12
P1 0.0174(2) 0.0157(2) 0.0225(3) 0.00212(19) -0.00065(19) 0.00365(19)
P2 0.0209(3) 0.0158(2) 0.0269(3) 0.0025(2) 0.0039(2) 0.00397(19)
P3 0.0177(2) 0.0179(2) 0.0240(3) 0.0039(2) -0.0008(2) 0.00260(19)
P4A 0.0226(3) 0.0157(3) 0.0208(3) 0.0036(2) -0.0013(2) 0.0048(2)
N1 0.0192(8) 0.0159(8) 0.0222(9) 0.0030(6) 0.0017(7) 0.0046(6)
N2 0.0169(8) 0.0145(8) 0.0261(9) 0.0022(7) 0.0028(7) 0.0037(6)
N3 0.0237(9) 0.0187(8) 0.0253(9) 0.0003(7) -0.0027(7) 0.0018(7)
N4 0.0252(9) 0.0183(8) 0.0275(9) 0.0055(7) -0.0015(7) 0.0070(7)
C10 0.0195(10) 0.0219(10) 0.0228(10) 0.0040(8) 0.0041(8) 0.0074(8)
C11 0.0335(12) 0.0242(11) 0.0314(12) 0.0024(9) 0.0092(9) 0.0111(9)
C12 0.0206(10) 0.0300(11) 0.0317(12) 0.0049(9) 0.0008(9) 0.0056(9)
C13 0.0358(13) 0.0327(12) 0.0275(12) 0.0110(9) 0.0093(9) 0.0121(10)
C20 0.0175(10) 0.0196(10) 0.0321(12) 0.0009(8) 0.0056(8) 0.0044(8)
C21 0.0216(11) 0.0227(10) 0.0459(14) 0.0041(10) 0.0077(10) 0.0069(8)
C22 0.0300(12) 0.0247(11) 0.0286(12) 0.0015(9) 0.0078(9) 0.0064(9)
C23 0.0194(10) 0.0243(11) 0.0466(14) 0.0044(10) 0.0094(10) 0.0031(8)
C30 0.0342(12) 0.0219(10) 0.0283(12) -0.0011(9) -0.0069(9) 0.0002(9)
C31 0.0332(13) 0.0347(13) 0.0437(15) 0.0010(11) -0.0133(11) 0.0013(10)
C32 0.0487(16) 0.0232(12) 0.0466(16) -0.0011(11) -0.0098(12) -0.0056(11)
C33 0.0507(16) 0.0330(13) 0.0289(13) -0.0027(10) -0.0065(11) 0.0009(11)
C40 0.0316(12) 0.0234(11) 0.0327(12) 0.0030(9) -0.0093(9) 0.0077(9)
C41 0.0462(14) 0.0362(13) 0.0269(12) 0.0064(10) -0.0057(10) 0.0157(11)
C42 0.0317(13) 0.0364(13) 0.0462(15) 0.0061(11) -0.0117(11) 0.0126(10)
C43 0.0480(15) 0.0297(13) 0.0456(16) 0.0017(11) -0.0212(12) 0.0032(11)
C50 0.0203(10) 0.0202(10) 0.0296(11) 0.0069(8) 0.0034(8) 0.0064(8)
C51 0.0263(11) 0.0244(10) 0.0303(12) 0.0022(9) 0.0029(9) 0.0058(9)
C52 0.0369(13) 0.0340(12) 0.0296(12) 0.0055(10) 0.0099(10) 0.0086(10)
C53 0.0288(12) 0.0306(12) 0.0432(14) 0.0120(10) 0.0145(10) 0.0085(10)
C54 0.0206(10) 0.0217(10) 0.0440(14) 0.0084(9) 0.0023(9) 0.0041(8)
C55 0.0236(10) 0.0213(10) 0.0310(12) 0.0070(9) 0.0002(9) 0.0046(8)
C60 0.0218(10) 0.0202(9) 0.0241(10) 0.0092(8) 0.0013(8) 0.0054(8)
C61 0.0217(10) 0.0210(10) 0.0309(11) 0.0113(8) -0.0014(8) 0.0023(8)
C62 0.0186(10) 0.0301(12) 0.0482(15) 0.0172(10) 0.0029(10) 0.0059(9)
C63 0.0298(12) 0.0257(11) 0.0445(14) 0.0150(10) 0.0105(10) 0.0130(9)
C64 0.0313(12) 0.0196(10) 0.0368(13) 0.0066(9) 0.0051(10) 0.0058(9)
C65 0.0213(10) 0.0209(10) 0.0362(12) 0.0052(9) -0.0001(9) 0.0043(8)
C70 0.0222(10) 0.0203(10) 0.0273(11) -0.0016(8) 0.0026(8) -0.0022(8)
C71 0.0206(10) 0.0266(11) 0.0319(12) 0.0061(9) -0.0018(9) 0.0001(8)
C72 0.0243(11) 0.0239(11) 0.0431(14) -0.0020(10) 0.0057(10) 0.0066(9)
C73 0.0317(12) 0.0296(11) 0.0285(12) 0.0003(9) 0.0075(9) -0.0011(9)
C74 0.0301(12) 0.0251(11) 0.0332(13) 0.0070(9) 0.0003(9) -0.0019(9)
C75 0.0262(11) 0.0170(10) 0.0369(13) 0.0032(9) 0.0005(9) 0.0032(8)
C80 0.0278(11) 0.0171(9) 0.0324(12) 0.0063(8) -0.0002(9) 0.0037(8)
C81 0.0391(14) 0.0465(15) 0.0284(13) 0.0016(11) 0.0006(10) 0.0072(11)
C82 0.0375(14) 0.0602(18) 0.0378(15) 0.0050(13) 0.0096(12) 0.0039(13)
C83 0.0277(12) 0.0362(13) 0.0524(16) 0.0026(12) 0.0076(11) 0.0042(10)
C84 0.0293(12) 0.0293(12) 0.0402(14) 0.0085(10) -0.0062(10) 0.0053(9)
C85 0.0315(12) 0.0285(11) 0.0289(12) 0.0057(9) 0.0025(9) 0.0034(9)
C1 0.044(4) 0.065(4) 0.059(4) 0.033(3) -0.002(3) 0.007(3)
C2 0.077(7) 0.083(7) 0.033(4) 0.021(3) -0.009(6) 0.000(7)
C3 0.075(5) 0.064(5) 0.058(5) 0.010(3) -0.001(4) 0.027(5)
C4 0.061(6) 0.087(6) 0.050(4) 0.032(4) 0.000(5) 0.024(6)
C5 0.075(5) 0.065(4) 0.048(4) 0.024(3) -0.009(4) 0.024(4)
C6 0.072(7) 0.037(4) 0.044(4) 0.009(3) 0.008(6) 0.016(6)
C7 0.085(7) 0.070(6) 0.063(5) 0.004(4) 0.008(6) 0.027(6)

loop_
_atom_type_symbol
_atom_type_description
_atom_type_scat_dispersion_real
_atom_type_scat_dispersion_imag
_atom_type_scat_source
C C 0.0033 0.0016 'International Tables Vol C Tables 4.2.6.8 and 6.1.1.4'
H H 0.0000 0.0000 'International Tables Vol C Tables 4.2.6.8 and 6.1.1.4'
N N 0.0061 0.0033 'International Tables Vol C Tables 4.2.6.8 and 6.1.1.4'
P P 0.1023 0.0942 'International Tables Vol C Tables 4.2.6.8 and 6.1.1.4'

loop_
_geom_angle_atom_site_label_1
_geom_angle_atom_site_label_2
_geom_angle_atom_site_label_3
_geom_angle
N1 P1 P3 105.58(6)
N2 P1 P3 103.60(6)
N2 P1 N1 82.68(8)
N3 P1 P3 108.70(7)
N3 P1 N1 125.92(9)
N3 P1 N2 126.28(9)
N1 P2 N2 80.57(8)
N1 P2 P0AA 131.4(2)
N2 P2 P0AA 126.7(2)
N4 P2 N1 112.72(9)
N4 P2 N2 111.21(8)
N4 P2 P0AA 94.9(2)
C50 P3 P1 105.05(7)
C60 P3 P1 106.17(7)
C60 P3 C50 99.04(9)
N4 P4A C70 108.18(9)
N4 P4A C80 107.00(9)
C80 P4A C70 105.31(10)
P1 N1 P2 96.72(8)
C10 N1 P1 131.77(13)
C10 N1 P2 124.66(13)
P1 N2 P2 96.57(8)
C20 N2 P1 130.83(13)
C20 N2 P2 125.39(13)
C30 N3 P1 144.73(16)
P2 N4 P4A 113.77(10)
C40 N4 P2 133.61(14)
C40 N4 P4A 112.53(13)
N1 C10 C11 110.03(16)
N1 C10 C12 110.73(16)
N1 C10 C13 108.49(16)
C11 C10 C12 110.32(17)
C11 C10 C13 108.34(17)
C12 C10 C13 108.87(18)
C10 C11 H11A 109.5
C10 C11 H11B 109.5
C10 C11 H11C 109.5
H11A C11 H11B 109.5
H11A C11 H11C 109.5
H11B C11 H11C 109.5
C10 C12 H12A 109.5
C10 C12 H12B 109.5
C10 C12 H12C 109.5
H12A C12 H12B 109.5
H12A C12 H12C 109.5
H12B C12 H12C 109.5
C10 C13 H13A 109.5
C10 C13 H13B 109.5
C10 C13 H13C 109.5
H13A C13 H13B 109.5
H13A C13 H13C 109.5
H13B C13 H13C 109.5
N2 C20 C21 108.16(17)
N2 C20 C22 112.10(16)
N2 C20 C23 109.38(16)
C21 C20 C22 109.29(17)
C23 C20 C21 108.03(17)
C23 C20 C22 109.77(18)
C20 C21 H21A 109.5
C20 C21 H21B 109.5
C20 C21 H21C 109.5
H21A C21 H21B 109.5
H21A C21 H21C 109.5
H21B C21 H21C 109.5
C20 C22 H22A 109.5
C20 C22 H22B 109.5
C20 C22 H22C 109.5
H22A C22 H22B 109.5
H22A C22 H22C 109.5
H22B C22 H22C 109.5
C20 C23 H23A 109.5
C20 C23 H23B 109.5
C20 C23 H23C 109.5
H23A C23 H23B 109.5
H23A C23 H23C 109.5
H23B C23 H23C 109.5
N3 C30 C31 112.36(18)
N3 C30 C32 106.85(18)
N3 C30 C33 111.38(19)
C31 C30 C32 107.2(2)
C31 C30 C33 109.8(2)
C33 C30 C32 109.1(2)
C30 C31 H31A 109.5
C30 C31 H31B 109.5
C30 C31 H31C 109.5
H31A C31 H31B 109.5
H31A C31 H31C 109.5
H31B C31 H31C 109.5
C30 C32 H32A 109.5
C30 C32 H32B 109.5
C30 C32 H32C 109.5
H32A C32 H32B 109.5
H32A C32 H32C 109.5
H32B C32 H32C 109.5
C30 C33 H33A 109.5
C30 C33 H33B 109.5
C30 C33 H33C 109.5
H33A C33 H33B 109.5
H33A C33 H33C 109.5
H33B C33 H33C 109.5
N4 C40 C41 109.52(18)
C42 C40 N4 110.43(18)
C42 C40 C41 108.51(19)
C43 C40 N4 109.86(18)
C43 C40 C41 109.4(2)
C43 C40 C42 109.1(2)
C40 C41 H41A 109.5
C40 C41 H41B 109.5
C40 C41 H41C 109.5
H41A C41 H41B 109.5
H41A C41 H41C 109.5
H41B C41 H41C 109.5
C40 C42 H42A 109.5
C40 C42 H42B 109.5
C40 C42 H42C 109.5
H42A C42 H42B 109.5
H42A C42 H42C 109.5
H42B C42 H42C 109.5
C40 C43 H43A 109.5
C40 C43 H43B 109.5
C40 C43 H43C 109.5
H43A C43 H43B 109.5
H43A C43 H43C 109.5
H43B C43 H43C 109.5
C51 C50 P3 115.80(16)
C55 C50 P3 125.69(17)
C55 C50 C51 118.5(2)
C50 C51 H51 119.5
C52 C51 C50 120.9(2)
C52 C51 H51 119.5
C51 C52 H52 120.0
C53 C52 C51 120.0(2)
C53 C52 H52 120.0
C52 C53 H53 120.2
C54 C53 C52 119.6(2)
C54 C53 H53 120.2
C53 C54 H54 119.7
C53 C54 C55 120.6(2)
C55 C54 H54 119.7
C50 C55 H55 119.8
C54 C55 C50 120.4(2)
C54 C55 H55 119.8
C61 C60 P3 115.84(16)
C61 C60 C65 118.37(19)
C65 C60 P3 125.68(16)
C60 C61 H61 119.6
C62 C61 C60 120.9(2)
C62 C61 H61 119.6
C61 C62 H62 120.0
C63 C62 C61 120.1(2)
C63 C62 H62 120.0
C62 C63 H63 120.1
C62 C63 C64 119.8(2)
C64 C63 H63 120.1
C63 C64 H64 120.0
C65 C64 C63 120.1(2)
C65 C64 H64 120.0
C60 C65 H65 119.6
C64 C65 C60 120.8(2)
C64 C65 H65 119.6
C71 C70 P4A 114.76(17)
C75 C70 P4A 127.56(17)
C75 C70 C71 117.7(2)
C70 C71 H71 119.7
C72 C71 C70 120.6(2)
C72 C71 H71 119.7
C71 C72 H72 120.0
C73 C72 C71 120.0(2)
C73 C72 H72 120.0
C72 C73 H73 119.9
C74 C73 C72 120.2(2)
C74 C73 H73 119.9
C73 C74 H74 119.8
C73 C74 C75 120.5(2)
C75 C74 H74 119.8
C70 C75 H75 119.5
C70 C75 P0AA 90.0(3)
C74 C75 C70 121.0(2)
C74 C75 H75 119.5
C74 C75 P0AA 147.8(3)
C81 C80 P4A 116.60(17)
C81 C80 C85 117.1(2)
C85 C80 P4A 125.20(18)
C80 C81 H81 119.0
C82 C81 C80 121.9(2)
C82 C81 H81 119.0
C81 C82 H82 120.0
C83 C82 C81 120.0(2)
C83 C82 H82 120.0
C82 C83 H83 119.8
C84 C83 C82 120.4(2)
C84 C83 H83 119.8
C83 C84 H84 120.0
C83 C84 C85 120.0(2)
C85 C84 H84 120.0
C80 C85 C84 120.6(2)
C80 C85 H85 119.7
C84 C85 H85 119.7
C2 C1 C7 116.8(10)
C6 C1 C2 121.2(9)
C6 C1 C7 121.9(10)
C1 C2 H2A 122.6
C3 C2 C1 114.8(12)
C3 C2 H2A 122.6
C2 C3 H3 118.0
C4 C3 C2 124.1(12)
C4 C3 H3 118.0
C3 C4 H4 117.5
C3 C4 C5 125.1(10)
C5 C4 H4 117.5
C4 C5 H5 125.0
C4 C5 C6 110.0(10)
C6 C5 H5 125.0
C1 C6 C5 124.9(11)
C1 C6 H6 117.6
C5 C6 H6 117.6
C1 C7 H7A 109.5
C1 C7 H7B 109.5
C1 C7 H7C 109.5
H7A C7 H7B 109.5
H7A C7 H7C 109.5
H7B C7 H7C 109.5
P2 P0AA C75 121.2(4)

loop_
_geom_bond_atom_site_label_1
_geom_bond_atom_site_label_2
_geom_bond_distance
P1 P3 2.2336(7)
P1 N1 1.7062(17)
P1 N2 1.7052(16)
P1 N3 1.5217(17)
P2 N1 1.7400(16)
P2 N2 1.7450(17)
P2 N4 1.7090(17)
P2 P0AA 1.851(7)
P3 C50 1.847(2)
P3 C60 1.837(2)
P4A N4 1.7639(18)
P4A C70 1.841(2)
P4A C80 1.838(2)
N1 C10 1.493(2)
N2 C20 1.497(3)
N3 C30 1.464(3)
N4 C40 1.531(3)
C10 C11 1.526(3)
C10 C12 1.527(3)
C10 C13 1.531(3)
C11 H11A 0.9800
C11 H11B 0.9800
C11 H11C 0.9800
C12 H12A 0.9800
C12 H12B 0.9800
C12 H12C 0.9800
C13 H13A 0.9800
C13 H13B 0.9800
C13 H13C 0.9800
C20 C21 1.530(3)
C20 C22 1.530(3)
C20 C23 1.521(3)
C21 H21A 0.9800
C21 H21B 0.9800
C21 H21C 0.9800
C22 H22A 0.9800
C22 H22B 0.9800
C22 H22C 0.9800
C23 H23A 0.9800
C23 H23B 0.9800
C23 H23C 0.9800
C30 C31 1.532(3)
C30 C32 1.538(3)
C30 C33 1.534(3)
C31 H31A 0.9800
C31 H31B 0.9800
C31 H31C 0.9800
C32 H32A 0.9800
C32 H32B 0.9800
C32 H32C 0.9800
C33 H33A 0.9800
C33 H33B 0.9800
C33 H33C 0.9800
C40 C41 1.534(3)
C40 C42 1.525(3)
C40 C43 1.521(3)
C41 H41A 0.9800
C41 H41B 0.9800
C41 H41C 0.9800
C42 H42A 0.9800
C42 H42B 0.9800
C42 H42C 0.9800
C43 H43A 0.9800
C43 H43B 0.9800
C43 H43C 0.9800
C50 C51 1.400(3)
C50 C55 1.399(3)
C51 H51 0.9500
C51 C52 1.391(3)
C52 H52 0.9500
C52 C53 1.391(3)
C53 H53 0.9500
C53 C54 1.388(3)
C54 H54 0.9500
C54 C55 1.390(3)
C55 H55 0.9500
C60 C61 1.393(3)
C60 C65 1.396(3)
C61 H61 0.9500
C61 C62 1.386(3)
C62 H62 0.9500
C62 C63 1.383(3)
C63 H63 0.9500
C63 C64 1.386(3)
C64 H64 0.9500
C64 C65 1.385(3)
C65 H65 0.9500
C70 C71 1.406(3)
C70 C75 1.401(3)
C71 H71 0.9500
C71 C72 1.393(3)
C72 H72 0.9500
C72 C73 1.378(3)
C73 H73 0.9500
C73 C74 1.373(3)
C74 H74 0.9500
C74 C75 1.380(3)
C75 H75 0.9500
C75 P0AA 1.989(7)
C80 C81 1.392(3)
C80 C85 1.401(3)
C81 H81 0.9500
C81 C82 1.375(4)
C82 H82 0.9500
C82 C83 1.371(4)
C83 H83 0.9500
C83 C84 1.363(4)
C84 H84 0.9500
C84 C85 1.403(3)
C85 H85 0.9500
C1 C2 1.374(17)
C1 C6 1.356(14)
C1 C7 1.492(11)
C2 H2A 0.9500
C2 C3 1.358(13)
C3 H3 0.9500
C3 C4 1.351(14)
C4 H4 0.9500
C4 C5 1.363(14)
C5 H5 0.9500
C5 C6 1.449(13)
C6 H6 0.9500
C7 H7A 0.9800
C7 H7B 0.9800
C7 H7C 0.9800

loop_
_geom_torsion_atom_site_label_1
_geom_torsion_atom_site_label_2
_geom_torsion_atom_site_label_3
_geom_torsion_atom_site_label_4
_geom_torsion
P1 P3 C50 C51 -143.23(15)
P1 P3 C50 C55 38.62(19)
P1 P3 C60 C61 126.79(15)
P1 P3 C60 C65 -56.99(19)
P1 N1 C10 C11 27.3(2)
P1 N1 C10 C12 -94.9(2)
P1 N1 C10 C13 145.71(16)
P1 N2 C20 C21 -158.07(15)
P1 N2 C20 C22 81.4(2)
P1 N2 C20 C23 -40.6(2)
P1 N3 C30 C31 -60.2(4)
P1 N3 C30 C32 -177.5(2)
P1 N3 C30 C33 63.4(3)
P2 N1 C10 C11 171.28(14)
P2 N1 C10 C12 49.1(2)
P2 N1 C10 C13 -70.4(2)
P2 N2 C20 C21 58.8(2)
P2 N2 C20 C22 -61.7(2)
P2 N2 C20 C23 176.28(14)
P2 N4 C40 C41 -119.2(2)
P2 N4 C40 C42 121.4(2)
P2 N4 C40 C43 1.0(3)
P3 P1 N1 P2 -87.95(7)
P3 P1 N1 C10 62.86(18)
P3 P1 N2 P2 90.19(7)
P3 P1 N2 C20 -60.27(18)
P3 P1 N3 C30 180.0(3)
P3 C50 C51 C52 -179.17(17)
P3 C50 C55 C54 179.88(16)
P3 C60 C61 C62 176.52(17)
P3 C60 C65 C64 -175.86(17)
P4A N4 C40 C41 64.5(2)
P4A N4 C40 C42 -54.9(2)
P4A N4 C40 C43 -175.27(17)
P4A C70 C71 C72 178.10(16)
P4A C70 C75 C74 -178.43(17)
P4A C80 C81 C82 170.2(2)
P4A C80 C85 C84 -168.30(17)
N1 P1 N2 P2 -14.14(8)
N1 P1 N2 C20 -164.61(18)
N1 P1 N3 C30 -53.5(3)
N1 P2 N2 P1 13.93(8)
N1 P2 N2 C20 166.71(17)
N1 P2 N4 P4A -139.98(10)
N1 P2 N4 C40 43.8(2)
N1 P2 P0AA C75 -163.9(2)
N2 P1 N1 P2 14.18(8)
N2 P1 N1 C10 165.00(18)
N2 P1 N3 C30 56.2(3)
N2 P2 N1 P1 -13.93(8)
N2 P2 N1 C10 -167.69(16)
N2 P2 N4 P4A 131.62(10)
N2 P2 N4 C40 -44.6(2)
N2 P2 P0AA C75 -51.3(5)
N3 P1 N1 P2 144.25(10)
N3 P1 N1 C10 -64.9(2)
N3 P1 N2 P2 -143.89(10)
N3 P1 N2 C20 65.6(2)
N4 P2 N1 P1 -123.09(9)
N4 P2 N1 C10 83.16(17)
N4 P2 N2 P1 124.76(9)
N4 P2 N2 C20 -82.46(17)
N4 P2 P0AA C75 69.8(4)
N4 P4A C70 C71 -115.40(16)
N4 P4A C70 C75 64.2(2)
N4 P4A C80 C81 77.16(19)
N4 P4A C80 C85 -115.06(19)
C50 P3 C60 C61 -124.55(17)
C50 P3 C60 C65 51.7(2)
C50 C51 C52 C53 -1.1(3)
C51 C50 C55 C54 1.8(3)
C51 C52 C53 C54 2.1(3)
C52 C53 C54 C55 -1.2(3)
C53 C54 C55 C50 -0.7(3)
C55 C50 C51 C52 -0.9(3)
C60 P3 C50 C51 107.21(17)
C60 P3 C50 C55 -70.95(19)
C60 C61 C62 C63 -0.1(3)
C61 C60 C65 C64 0.3(3)
C61 C62 C63 C64 -0.2(3)
C62 C63 C64 C65 0.5(3)
C63 C64 C65 C60 -0.5(3)
C65 C60 C61 C62 0.0(3)
C70 P4A N4 P2 -52.63(13)
C70 P4A N4 C40 124.40(15)
C70 P4A C80 C81 -167.88(18)
C70 P4A C80 C85 -0.1(2)
C70 C71 C72 C73 0.3(3)
C71 C70 C75 C74 1.2(3)
C71 C70 C75 P0AA 172.0(3)
C71 C72 C73 C74 1.4(3)
C72 C73 C74 C75 -1.8(3)
C73 C74 C75 C70 0.5(3)
C73 C74 C75 P0AA -162.0(5)
C75 C70 C71 C72 -1.6(3)
C80 P4A N4 P2 60.39(13)
C80 P4A N4 C40 -122.59(15)
C80 P4A C70 C71 130.46(16)
C80 P4A C70 C75 -49.9(2)
C80 C81 C82 C83 -2.2(4)
C81 C80 C85 C84 -0.6(3)
C81 C82 C83 C84 2.1(4)
C82 C83 C84 C85 -1.4(4)
C83 C84 C85 C80 0.6(3)
C85 C80 C81 C82 1.4(4)
C1 C2 C3 C4 1(2)
C2 C1 C6 C5 2(2)
C2 C3 C4 C5 0.7(19)
C3 C4 C5 C6 -0.7(15)
C4 C5 C6 C1 -0.7(17)
C6 C1 C2 C3 -2(2)
C7 C1 C2 C3 -178.5(12)
C7 C1 C6 C5 178.5(11)
P0AA P2 N1 P1 117.5(3)
P0AA P2 N1 C10 -36.3(4)
P0AA P2 N2 P1 -121.5(3)
P0AA P2 N2 C20 31.3(3)
P0AA P2 N4 C40 -177.2(3)
